data_1546082
loop_
_publ_author_name
'Brechin, Euan K.'
'Sanz, Sergio'
'O'Connor, Helen'
'Mart\'i-Centelles, Vicente'
'Comar, Priyanka'
'Pitak, Mateusz'
'Coles, Simon'
'Lorusso, Giulia'
'Palacios, Elias'
'Evangelisti, Marco'
'Baldansuren, Amgalanbaatar'
'Chilton, Nicholas F.'
'Weihe, H\/ogni'
'McInnes, Eric J. L.'
'Lusby, Paul'
'Piligkos, Stergios'

_publ_section_title
;
 [MIII2MII3]n+ trigonal bipyramidal cages based on diamagnetic and
 paramagnetic metalloligands.
;
_journal_name_full 'Chem. Sci.'
_journal_paper_doi 10.1039/C7SC00487G
_journal_year 2017
_chemical_formula_moiety 'C54 H48 Cl6 Co3 Fe2 N6 O12'
_chemical_formula_sum 'C54 H48 Cl6 Co3 Fe2 N6 O12'
_chemical_formula_weight 1474.17
_space_group_crystal_system trigonal
_space_group_IT_number 154
_space_group_name_Hall 'P 32 2"'
_space_group_name_H-M_alt 'P 32 2 1'
_symmetry_space_group_name_Hall 'P 32 2"'
_symmetry_space_group_name_H-M 'P 32 2 1'
_atom_sites_solution_hydrogens geom
_audit_creation_date 2017-03-26
_audit_creation_method
;
Olex2 1.2
(compiled 2017.03.02 svn.r3394 for OlexSys, GUI svn.r5324)
;
_audit_update_record
;
2017-05-01 deposited with the CCDC.
2017-05-19 downloaded from the CCDC.
;
_cell_angle_alpha 90
_cell_angle_beta 90
_cell_angle_gamma 120
_cell_formula_units_Z 3
_cell_length_a 12.7708(5)
_cell_length_b 12.7708(5)
_cell_length_c 39.0709(12)
_cell_measurement_reflns_used 8535
_cell_measurement_temperature 100(2)
_cell_measurement_theta_max 27.4430
_cell_measurement_theta_min 1.9440
_cell_volume 5518.5(3)
_computing_cell_refinement
;
CrystalClear-SM Expert 3.1 b27 (Rigaku, 2013)
;
_computing_data_collection
;
CrystalClear-SM Expert 3.1 b27 (Rigaku, 2013)
;
_computing_data_reduction
;
CrysAlisPro, Agilent Technologies,
Version 1.171.37.35 (release 13-08-2014 CrysAlis171 .NET)
(compiled Aug 13 2014,18:06:01)
;
_computing_molecular_graphics 'Olex2 (Dolomanov et al., 2009)'
_computing_publication_material 'Olex2 (Dolomanov et al., 2009)'
_computing_structure_refinement 'ShelXL (Sheldrick, 2015)'
_computing_structure_solution
;
SUPERFLIP (Palatinus, L. & Chapuis, G. (2007). J. Appl. Cryst. 40, 786-790)
;
_diffrn_ambient_temperature 100(2)
_diffrn_detector CCD
_diffrn_detector_area_resol_mean 28.5714
_diffrn_measured_fraction_theta_full 1.000
_diffrn_measured_fraction_theta_max 0.998
_diffrn_measurement_device
;
AFC12 (Right): Kappa 3 circle
;
_diffrn_measurement_device_type
;
Rigaku Saturn724+ (2x2 bin mode)
;
_diffrn_measurement_method 'profile data from \w-scans'
_diffrn_measurement_specimen_support Mitegen
_diffrn_radiation_monochromator Confocal
_diffrn_radiation_type 'Mo K\a'
_diffrn_radiation_wavelength 0.71075
_diffrn_reflns_av_R_equivalents 0.1233
_diffrn_reflns_av_unetI/netI 0.0885
_diffrn_reflns_Laue_measured_fraction_full 1.000
_diffrn_reflns_Laue_measured_fraction_max 0.998
_diffrn_reflns_limit_h_max 12
_diffrn_reflns_limit_h_min -15
_diffrn_reflns_limit_k_max 16
_diffrn_reflns_limit_k_min -7
_diffrn_reflns_limit_l_max 50
_diffrn_reflns_limit_l_min -49
_diffrn_reflns_number 21773
_diffrn_reflns_point_group_measured_fraction_full 0.996
_diffrn_reflns_point_group_measured_fraction_max 0.985
_diffrn_reflns_theta_full 25.242
_diffrn_reflns_theta_max 27.474
_diffrn_reflns_theta_min 1.564
_diffrn_source 'Rotating Anode'
_diffrn_source_current 55.0
_diffrn_source_power 2.5
_diffrn_source_voltage 45.0
_exptl_absorpt_coefficient_mu 1.318
_exptl_absorpt_correction_T_max 1.00000
_exptl_absorpt_correction_T_min 0.54446
_exptl_absorpt_correction_type multi-scan
_exptl_crystal_colour orange
_exptl_crystal_density_diffrn 1.331
_exptl_crystal_description plate
_exptl_crystal_F_000 2235
_exptl_crystal_size_max 0.05
_exptl_crystal_size_mid 0.02
_exptl_crystal_size_min 0.01
_refine_diff_density_max 1.445
_refine_diff_density_min -0.831
_refine_diff_density_rms 0.293
_refine_ls_abs_structure_details
;
 Flack x determined using 1873 quotients [(I+)-(I-)]/[(I+)+(I-)]
 (Parsons, Flack and Wagner, Acta Cryst. B69 (2013) 249-259).
;
_refine_ls_abs_structure_Flack 0.024(17)
_refine_ls_extinction_method none
_refine_ls_goodness_of_fit_ref 1.020
_refine_ls_hydrogen_treatment constr
_refine_ls_matrix_type full
_refine_ls_number_parameters 378
_refine_ls_number_reflns 8331
_refine_ls_number_restraints 337
_refine_ls_restrained_S_all 1.000
_refine_ls_R_factor_all 0.0887
_refine_ls_R_factor_gt 0.0732
_refine_ls_shift/su_max 0.001
_refine_ls_shift/su_mean 0.000
_refine_ls_structure_factor_coef Fsqd
_refine_ls_weighting_details 'w=1/[\s^2^(Fo^2^)+(0.1644P)^2^] where P=(Fo^2^+2Fc^2^)/3'
_refine_ls_weighting_scheme calc
_refine_ls_wR_factor_gt 0.2109
_refine_ls_wR_factor_ref 0.2322
_reflns_Friedel_coverage 0.745
_reflns_Friedel_fraction_full 0.991
_reflns_Friedel_fraction_max 0.969
_reflns_number_gt 6650
_reflns_number_total 8331
_reflns_threshold_expression 'I > 2\s(I)'
_cod_data_source_file c7sc00487g2.cif
_cod_data_source_block compound1_rev1
_cod_original_cell_volume 5518.5(5)
_cod_database_code 1546082
_shelx_shelxl_version_number 2014/7
_shelx_space_group_comment
;
The symmetry employed for this shelxl refinement is uniquely defined
by the following loop, which should always be used as a source of
symmetry information in preference to the above space-group names.
They are only intended as comments.
;
_shelx_estimated_absorpt_t_max 0.987
_shelx_estimated_absorpt_t_min 0.937
_olex2_refinement_description
;
1. Fixed Uiso
 At 1.2 times of:
  All C(H) groups
 At 1.5 times of:
  All C(H,H,H) groups
2. Rigid bond restraints
 All non-hydrogen atoms
 with sigma for 1-2 distances of 0.01 and sigma for 1-3 distances of 0.01
3. Uiso/Uaniso restraints and constraints
All non-hydrogen atoms have similar U: within 1.7A with sigma of 0.04 and sigma
for terminal atoms of 0.08
4.a Aromatic/amide H refined with riding coordinates:
 C13(H13), C4(H4), C14(H14), C10(H10), C16(H16), C2(H2), C5(H5), C7(H7),
 C22(H22), C23(H23), C1(H1), C25(H25), C19(H19), C11(H11), C20(H20)
4.b Idealised Me refined as rotating group:
 C18(H18A,H18B,H18C), C9(H9A,H9B,H9C), C27(H27A,H27B,H27C)
;
_olex2_submission_special_instructions 'No special instructions were received'

loop_
_space_group_symop_operation_xyz
'x, y, z'
'-y, x-y, z+2/3'
'-x+y, -x, z+1/3'
'x-y, -y, -z+1/3'
'-x, -x+y, -z+2/3'
'y, x, -z'

loop_
_atom_site_label
_atom_site_type_symbol
_atom_site_fract_x
_atom_site_fract_y
_atom_site_fract_z
_atom_site_U_iso_or_equiv
_atom_site_adp_type
_atom_site_occupancy
_atom_site_site_symmetry_order
_atom_site_calc_flag
_atom_site_refinement_flags_posn
_atom_site_refinement_flags_adp
_atom_site_refinement_flags_occupancy
Co1 Co 0.65818(13) 1.16451(11) 0.51616(3) 0.0391(4) Uani 1 1 d . U .
Co2 Co 1.36889(13) 1.0000 0.6667 0.0334(4) Uani 1 2 d S TU P
Fe1 Fe 0.57707(11) 0.51911(11) 0.62583(3) 0.0267(3) Uani 1 1 d . U .
Cl2 Cl 0.7614(4) 1.1616(3) 0.47046(7) 0.0688(10) Uani 1 1 d . U .
Cl1 Cl 0.4975(3) 1.1851(2) 0.50604(7) 0.0530(7) Uani 1 1 d . U .
Cl3 Cl 1.4841(2) 1.0543(2) 0.61969(6) 0.0510(6) Uani 1 1 d . U .
O5 O 0.5326(6) 0.5550(5) 0.67156(13) 0.0300(12) Uani 1 1 d . U .
O4 O 0.6182(6) 0.4831(5) 0.57888(13) 0.0325(12) Uani 1 1 d . U .
O3 O 0.7541(5) 0.6225(6) 0.63318(13) 0.0321(12) Uani 1 1 d . U .
O1 O 0.5707(5) 0.6595(5) 0.60606(13) 0.0296(12) Uani 1 1 d . U .
O2 O 0.4059(5) 0.4156(5) 0.60997(14) 0.0319(12) Uani 1 1 d . U .
O6 O 0.5850(6) 0.3822(6) 0.64826(15) 0.0325(12) Uani 1 1 d . U .
N3 N 0.4938(7) 0.7135(6) 0.78300(17) 0.0324(15) Uani 1 1 d . U .
N1 N 0.6036(7) 1.0031(7) 0.53979(18) 0.0363(16) Uani 1 1 d . U .
N2 N 1.1997(7) 0.8795(7) 0.64884(19) 0.0368(16) Uani 1 1 d . U .
C8 C 0.3591(8) 0.4354(8) 0.5838(2) 0.0366(19) Uani 1 1 d . U .
C13 C 1.0587(10) 0.8244(10) 0.6029(2) 0.048(3) Uani 1 1 d . U .
H13 H 1.0445 0.8354 0.5796 0.058 Uiso 1 1 calc R . .
C12 C 0.9631(8) 0.7434(9) 0.6236(2) 0.0346(18) Uani 1 1 d . U .
C4 C 0.4481(8) 0.8019(8) 0.5538(2) 0.0326(16) Uani 1 1 d . U .
H4 H 0.3647 0.7424 0.5540 0.039 Uiso 1 1 calc R . .
C14 C 1.1732(9) 0.8880(10) 0.6163(2) 0.047(2) Uani 1 1 d . U .
H14 H 1.2371 0.9409 0.6015 0.056 Uiso 1 1 calc R . .
C15 C 0.8403(8) 0.6656(8) 0.6108(2) 0.0302(16) Uani 1 1 d . U .
C6 C 0.5012(8) 0.6557(8) 0.58146(19) 0.0282(15) Uani 1 1 d . U .
C10 C 1.1076(9) 0.8036(9) 0.6697(2) 0.0377(19) Uani 1 1 d . U .
H10 H 1.1246 0.7978 0.6930 0.045 Uiso 1 1 calc R . .
C16 C 0.8215(9) 0.6371(9) 0.5757(2) 0.0380(19) Uani 1 1 d . U .
H16 H 0.8871 0.6819 0.5605 0.046 Uiso 1 1 calc R . .
C26 C 0.5977(7) 0.3689(7) 0.6803(2) 0.0300(16) Uani 1 1 d . U .
C2 C 0.6552(9) 0.8644(9) 0.5658(3) 0.043(2) Uani 1 1 d . U .
H2 H 0.7156 0.8495 0.5748 0.051 Uiso 1 1 calc R . .
C5 C 0.4868(9) 0.9180(8) 0.5412(2) 0.0349(18) Uani 1 1 d . U .
H5 H 0.4280 0.9372 0.5333 0.042 Uiso 1 1 calc R . .
C3 C 0.5346(8) 0.7753(7) 0.5662(2) 0.0295(16) Uani 1 1 d . U .
C7 C 0.4016(8) 0.5513(8) 0.5690(2) 0.0329(17) Uani 1 1 d . U .
H7 H 0.3600 0.5579 0.5497 0.039 Uiso 1 1 calc R . .
C17 C 0.7125(9) 0.5472(8) 0.56173(19) 0.0335(17) Uani 1 1 d . U .
C18 C 0.7089(11) 0.5232(10) 0.5234(2) 0.046(2) Uani 1 1 d . U .
H18A H 0.6886 0.5775 0.5111 0.069 Uiso 1 1 calc GR . .
H18B H 0.6474 0.4391 0.5187 0.069 Uiso 1 1 calc GR . .
H18C H 0.7881 0.5375 0.5159 0.069 Uiso 1 1 calc GR . .
C22 C 0.5744(9) 0.5905(10) 0.7634(2) 0.037(2) Uani 1 1 d . U .
H22 H 0.6176 0.5498 0.7685 0.045 Uiso 1 1 calc R . .
C9 C 0.2512(13) 0.3284(11) 0.5682(4) 0.081(5) Uani 1 1 d . U .
H9A H 0.1826 0.2987 0.5840 0.122 Uiso 1 1 calc GR . .
H9B H 0.2703 0.2642 0.5638 0.122 Uiso 1 1 calc GR . .
H9C H 0.2303 0.3525 0.5466 0.122 Uiso 1 1 calc GR . .
C23 C 0.5598(10) 0.6595(10) 0.7875(2) 0.041(2) Uani 1 1 d . U .
H23 H 0.5990 0.6700 0.8089 0.049 Uiso 1 1 calc R . .
C1 C 0.6860(10) 0.9768(10) 0.5517(3) 0.050(3) Uani 1 1 d . U .
H1 H 0.7691 1.0370 0.5504 0.060 Uiso 1 1 calc R . .
C24 C 0.5474(7) 0.5205(8) 0.7008(2) 0.0292(16) Uani 1 1 d . U .
C25 C 0.5776(8) 0.4317(8) 0.7069(2) 0.0341(17) Uani 1 1 d . U .
H25 H 0.5851 0.4123 0.7299 0.041 Uiso 1 1 calc R . .
C19 C 0.4392(9) 0.6986(8) 0.7521(2) 0.0347(18) Uani 1 1 d . U .
H19 H 0.3898 0.7338 0.7485 0.042 Uiso 1 1 calc R . .
C11 C 0.9895(8) 0.7341(8) 0.6580(2) 0.0330(17) Uani 1 1 d . U .
H11 H 0.9273 0.6808 0.6731 0.040 Uiso 1 1 calc R . .
C20 C 0.4529(9) 0.6338(9) 0.7256(2) 0.0372(19) Uani 1 1 d . U .
H20 H 0.4141 0.6258 0.7042 0.045 Uiso 1 1 calc R . .
C21 C 0.5234(8) 0.5813(8) 0.73053(18) 0.0289(15) Uani 1 1 d . U .
C27 C 0.6379(9) 0.2783(9) 0.6893(2) 0.038(2) Uani 1 1 d . U .
H27A H 0.7256 0.3211 0.6928 0.057 Uiso 1 1 calc GR . .
H27B H 0.6165 0.2200 0.6706 0.057 Uiso 1 1 calc GR . .
H27C H 0.5973 0.2354 0.7104 0.057 Uiso 1 1 calc GR . .

loop_
_atom_site_aniso_label
_atom_site_aniso_U_11
_atom_site_aniso_U_22
_atom_site_aniso_U_33
_atom_site_aniso_U_23
_atom_site_aniso_U_13
_atom_site_aniso_U_12
Co1 0.0521(8) 0.0263(6) 0.0308(5) 0.0012(5) -0.0088(5) 0.0135(6)
Co2 0.0321(6) 0.0296(8) 0.0377(7) -0.0014(7) -0.0007(3) 0.0148(4)
Fe1 0.0295(6) 0.0305(6) 0.0228(5) 0.0026(4) -0.0004(4) 0.0170(5)
Cl2 0.106(3) 0.0441(14) 0.0470(13) 0.0038(11) 0.0213(15) 0.0303(16)
Cl1 0.0574(15) 0.0348(12) 0.0610(14) -0.0015(11) -0.0265(12) 0.0188(11)
Cl3 0.0414(13) 0.0420(13) 0.0495(12) -0.0052(11) 0.0104(11) 0.0059(11)
O5 0.039(3) 0.036(3) 0.023(2) 0.001(2) -0.002(2) 0.025(3)
O4 0.037(3) 0.030(3) 0.029(2) -0.001(2) -0.003(2) 0.016(3)
O3 0.031(3) 0.039(3) 0.029(2) 0.002(2) 0.002(2) 0.019(3)
O1 0.033(3) 0.027(3) 0.027(2) 0.006(2) -0.004(2) 0.014(2)
O2 0.029(3) 0.029(3) 0.033(3) 0.004(2) -0.003(2) 0.012(2)
O6 0.039(3) 0.037(3) 0.032(3) 0.006(2) -0.002(2) 0.027(3)
N3 0.037(4) 0.026(3) 0.027(3) 0.000(3) 0.006(3) 0.010(3)
N1 0.042(4) 0.025(3) 0.034(3) -0.001(3) -0.006(3) 0.011(3)
N2 0.032(4) 0.038(4) 0.038(3) -0.004(3) -0.001(3) 0.015(3)
C8 0.034(4) 0.032(4) 0.042(4) 0.001(4) -0.010(4) 0.015(4)
C13 0.041(5) 0.059(6) 0.029(4) 0.010(4) 0.001(3) 0.013(5)
C12 0.031(4) 0.041(5) 0.033(4) 0.009(3) 0.002(3) 0.019(4)
C4 0.038(4) 0.030(4) 0.032(4) 0.000(3) -0.001(3) 0.018(4)
C14 0.036(5) 0.047(6) 0.038(4) 0.012(4) 0.003(4) 0.006(4)
C15 0.034(4) 0.029(4) 0.029(3) 0.001(3) 0.004(3) 0.017(3)
C6 0.033(4) 0.032(4) 0.024(3) 0.006(3) -0.001(3) 0.020(3)
C10 0.041(5) 0.035(5) 0.032(4) 0.005(3) 0.002(3) 0.015(4)
C16 0.040(5) 0.041(5) 0.028(4) 0.004(4) 0.006(3) 0.016(4)
C26 0.025(4) 0.025(4) 0.037(4) 0.006(3) -0.005(3) 0.010(3)
C2 0.036(4) 0.041(5) 0.049(5) 0.013(4) -0.006(4) 0.018(4)
C5 0.043(5) 0.030(4) 0.034(4) 0.003(3) -0.006(4) 0.019(4)
C3 0.032(4) 0.028(4) 0.026(3) 0.003(3) 0.002(3) 0.013(3)
C7 0.033(4) 0.031(4) 0.033(4) 0.006(3) -0.008(3) 0.015(3)
C17 0.045(5) 0.036(4) 0.024(3) 0.003(3) 0.000(3) 0.024(4)
C18 0.060(6) 0.048(6) 0.024(3) -0.006(4) -0.001(4) 0.023(5)
C22 0.044(5) 0.056(6) 0.025(3) 0.000(4) -0.002(3) 0.035(5)
C9 0.071(9) 0.039(6) 0.098(10) 0.006(6) -0.053(8) 0.001(6)
C23 0.051(6) 0.050(5) 0.024(3) -0.001(4) -0.003(4) 0.028(5)
C1 0.034(5) 0.038(5) 0.067(6) 0.016(5) -0.005(5) 0.010(4)
C24 0.028(4) 0.033(4) 0.026(3) 0.001(3) -0.003(3) 0.015(3)
C25 0.042(5) 0.035(4) 0.027(3) 0.001(3) -0.005(3) 0.021(4)
C19 0.039(5) 0.028(4) 0.037(4) -0.001(3) -0.001(4) 0.017(4)
C11 0.035(4) 0.031(4) 0.031(4) 0.003(3) 0.000(3) 0.016(4)
C20 0.041(5) 0.048(5) 0.031(4) -0.001(4) -0.002(4) 0.029(4)
C21 0.031(4) 0.028(4) 0.024(3) 0.003(3) 0.003(3) 0.012(3)
C27 0.040(5) 0.039(5) 0.037(4) 0.005(4) -0.006(4) 0.021(4)

loop_
_atom_type_symbol
_atom_type_description
_atom_type_scat_dispersion_real
_atom_type_scat_dispersion_imag
_atom_type_scat_source
C C 0.0033 0.0016 'International Tables Vol C Tables 4.2.6.8 and 6.1.1.4'
H H 0.0000 0.0000 'International Tables Vol C Tables 4.2.6.8 and 6.1.1.4'
Cl Cl 0.1484 0.1585 'International Tables Vol C Tables 4.2.6.8 and 6.1.1.4'
Co Co 0.3494 0.9721 'International Tables Vol C Tables 4.2.6.8 and 6.1.1.4'
Fe Fe 0.3463 0.8444 'International Tables Vol C Tables 4.2.6.8 and 6.1.1.4'
N N 0.0061 0.0033 'International Tables Vol C Tables 4.2.6.8 and 6.1.1.4'
O O 0.0106 0.0060 'International Tables Vol C Tables 4.2.6.8 and 6.1.1.4'

loop_
_geom_angle_atom_site_label_1
_geom_angle_atom_site_label_2
_geom_angle_atom_site_label_3
_geom_angle
_geom_angle_site_symmetry_1
_geom_angle_site_symmetry_3
Cl2 Co1 Cl1 116.50(14) . .
N3 Co1 Cl2 107.6(2) 4_676 .
N3 Co1 Cl1 114.9(2) 4_676 .
N1 Co1 Cl2 104.6(2) . .
N1 Co1 Cl1 109.3(3) . .
N1 Co1 N3 102.7(3) . 4_676
Cl3 Co2 Cl3 119.56(17) 4_676 .
N2 Co2 Cl3 116.5(2) . 4_676
N2 Co2 Cl3 103.7(2) . .
N2 Co2 Cl3 103.7(2) 4_676 4_676
N2 Co2 Cl3 116.5(2) 4_676 .
N2 Co2 N2 94.4(5) 4_676 .
O5 Fe1 O4 178.3(2) . .
O5 Fe1 O2 95.0(3) . .
O5 Fe1 O6 87.3(2) . .
O3 Fe1 O5 94.5(2) . .
O3 Fe1 O4 86.8(2) . .
O3 Fe1 O1 90.2(2) . .
O3 Fe1 O2 170.2(2) . .
O3 Fe1 O6 88.8(3) . .
O1 Fe1 O5 89.8(2) . .
O1 Fe1 O4 89.1(2) . .
O1 Fe1 O2 87.2(2) . .
O1 Fe1 O6 176.8(2) . .
O2 Fe1 O4 83.7(2) . .
O6 Fe1 O4 93.8(2) . .
O6 Fe1 O2 94.2(3) . .
C24 O5 Fe1 128.0(5) . .
C17 O4 Fe1 127.4(6) . .
C15 O3 Fe1 128.9(5) . .
C6 O1 Fe1 126.3(5) . .
C8 O2 Fe1 125.7(6) . .
C26 O6 Fe1 127.3(6) . .
C23 N3 Co1 123.0(6) . 4_676
C23 N3 C19 117.1(7) . .
C19 N3 Co1 119.2(6) . 4_676
C5 N1 Co1 121.3(6) . .
C5 N1 C1 118.7(8) . .
C1 N1 Co1 119.8(7) . .
C14 N2 Co2 118.6(7) . .
C14 N2 C10 117.7(8) . .
C10 N2 Co2 123.0(6) . .
O2 C8 C7 124.1(8) . .
O2 C8 C9 117.0(9) . .
C7 C8 C9 118.9(8) . .
C12 C13 H13 120.2 . .
C14 C13 H13 120.2 . .
C14 C13 C12 119.7(8) . .
C13 C12 C15 123.2(8) . .
C13 C12 C11 117.3(8) . .
C11 C12 C15 119.5(8) . .
C5 C4 H4 120.7 . .
C3 C4 H4 120.7 . .
C3 C4 C5 118.6(9) . .
N2 C14 C13 123.6(9) . .
N2 C14 H14 118.2 . .
C13 C14 H14 118.2 . .
O3 C15 C12 116.8(7) . .
O3 C15 C16 123.4(8) . .
C16 C15 C12 119.8(8) . .
O1 C6 C3 114.8(7) . .
O1 C6 C7 125.3(7) . .
C7 C6 C3 120.0(7) . .
N2 C10 H10 118.8 . .
N2 C10 C11 122.4(8) . .
C11 C10 H10 118.8 . .
C15 C16 H16 117.9 . .
C17 C16 C15 124.3(8) . .
C17 C16 H16 117.9 . .
O6 C26 C25 124.8(7) . .
O6 C26 C27 116.0(8) . .
C25 C26 C27 119.2(7) . .
C3 C2 H2 120.8 . .
C3 C2 C1 118.4(9) . .
C1 C2 H2 120.8 . .
N1 C5 C4 122.3(9) . .
N1 C5 H5 118.8 . .
C4 C5 H5 118.8 . .
C4 C3 C6 122.2(8) . .
C2 C3 C4 119.1(8) . .
C2 C3 C6 118.6(8) . .
C8 C7 H7 118.4 . .
C6 C7 C8 123.2(7) . .
C6 C7 H7 118.4 . .
O4 C17 C16 124.2(7) . .
O4 C17 C18 118.0(8) . .
C16 C17 C18 117.8(8) . .
C17 C18 H18A 109.5 . .
C17 C18 H18B 109.5 . .
C17 C18 H18C 109.5 . .
H18A C18 H18B 109.5 . .
H18A C18 H18C 109.5 . .
H18B C18 H18C 109.5 . .
C23 C22 H22 120.8 . .
C23 C22 C21 118.3(8) . .
C21 C22 H22 120.8 . .
C8 C9 H9A 109.5 . .
C8 C9 H9B 109.5 . .
C8 C9 H9C 109.5 . .
H9A C9 H9B 109.5 . .
H9A C9 H9C 109.5 . .
H9B C9 H9C 109.5 . .
N3 C23 C22 124.4(8) . .
N3 C23 H23 117.8 . .
C22 C23 H23 117.8 . .
N1 C1 C2 122.8(9) . .
N1 C1 H1 118.6 . .
C2 C1 H1 118.6 . .
O5 C24 C25 125.8(8) . .
O5 C24 C21 114.1(7) . .
C25 C24 C21 120.0(7) . .
C26 C25 H25 118.6 . .
C24 C25 C26 122.9(8) . .
C24 C25 H25 118.6 . .
N3 C19 H19 118.8 . .
N3 C19 C20 122.4(8) . .
C20 C19 H19 118.8 . .
C12 C11 H11 120.3 . .
C10 C11 C12 119.3(8) . .
C10 C11 H11 120.3 . .
C19 C20 H20 120.3 . .
C21 C20 C19 119.5(8) . .
C21 C20 H20 120.3 . .
C22 C21 C24 122.4(7) . .
C20 C21 C22 118.1(8) . .
C20 C21 C24 119.4(7) . .
C26 C27 H27A 109.5 . .
C26 C27 H27B 109.5 . .
C26 C27 H27C 109.5 . .
H27A C27 H27B 109.5 . .
H27A C27 H27C 109.5 . .
H27B C27 H27C 109.5 . .

loop_
_geom_bond_atom_site_label_1
_geom_bond_atom_site_label_2
_geom_bond_distance
_geom_bond_site_symmetry_2
Co1 Cl2 2.231(3) .
Co1 Cl1 2.231(3) .
Co1 N3 2.053(7) 4_676
Co1 N1 2.038(7) .
Co2 Cl3 2.235(3) 4_676
Co2 Cl3 2.235(3) .
Co2 N2 2.048(8) .
Co2 N2 2.048(8) 4_676
Fe1 O5 1.997(5) .
Fe1 O4 2.023(6) .
Fe1 O3 1.987(6) .
Fe1 O1 1.991(6) .
Fe1 O2 2.005(6) .
Fe1 O6 2.003(6) .
O5 C24 1.273(9) .
O4 C17 1.259(11) .
O3 C15 1.295(10) .
O1 C6 1.292(9) .
O2 C8 1.273(10) .
O6 C26 1.285(10) .
N3 Co1 2.053(7) 4_676
N3 C23 1.340(13) .
N3 C19 1.361(11) .
N1 C5 1.337(12) .
N1 C1 1.338(14) .
N2 C14 1.335(12) .
N2 C10 1.358(12) .
C8 C7 1.419(12) .
C8 C9 1.500(14) .
C13 H13 0.9500 .
C13 C12 1.398(13) .
C13 C14 1.372(15) .
C12 C15 1.463(13) .
C12 C11 1.404(12) .
C4 H4 0.9500 .
C4 C5 1.398(12) .
C4 C3 1.394(12) .
C14 H14 0.9500 .
C15 C16 1.408(12) .
C6 C3 1.490(11) .
C6 C7 1.391(12) .
C10 H10 0.9500 .
C10 C11 1.390(13) .
C16 H16 0.9500 .
C16 C17 1.397(14) .
C26 C25 1.410(13) .
C26 C27 1.524(12) .
C2 H2 0.9500 .
C2 C3 1.383(13) .
C2 C1 1.398(14) .
C5 H5 0.9500 .
C7 H7 0.9500 .
C17 C18 1.523(11) .
C18 H18A 0.9800 .
C18 H18B 0.9800 .
C18 H18C 0.9800 .
C22 H22 0.9500 .
C22 C23 1.365(13) .
C22 C21 1.417(11) .
C9 H9A 0.9800 .
C9 H9B 0.9800 .
C9 H9C 0.9800 .
C23 H23 0.9500 .
C1 H1 0.9500 .
C24 C25 1.389(12) .
C24 C21 1.510(11) .
C25 H25 0.9500 .
C19 H19 0.9500 .
C19 C20 1.391(13) .
C11 H11 0.9500 .
C20 H20 0.9500 .
C20 C21 1.380(12) .
C27 H27A 0.9800 .
C27 H27B 0.9800 .
C27 H27C 0.9800 .

loop_
_geom_torsion_atom_site_label_1
_geom_torsion_atom_site_label_2
_geom_torsion_atom_site_label_3
_geom_torsion_atom_site_label_4
_geom_torsion
_geom_torsion_site_symmetry_1
Co1 N3 C23 C22 -171.0(8) 4_676
Co1 N3 C19 C20 168.8(7) 4_676
Co1 N1 C5 C4 172.7(6) .
Co1 N1 C1 C2 -175.0(8) .
Co2 N2 C14 C13 -170.2(9) .
Co2 N2 C10 C11 171.1(7) .
Fe1 O5 C24 C25 -12.8(13) .
Fe1 O5 C24 C21 170.0(5) .
Fe1 O4 C17 C16 19.9(13) .
Fe1 O4 C17 C18 -161.7(6) .
Fe1 O3 C15 C12 177.8(6) .
Fe1 O3 C15 C16 -4.8(12) .
Fe1 O1 C6 C3 -166.2(5) .
Fe1 O1 C6 C7 13.9(12) .
Fe1 O2 C8 C7 -24.6(13) .
Fe1 O2 C8 C9 156.3(10) .
Fe1 O6 C26 C25 17.2(12) .
Fe1 O6 C26 C27 -162.6(6) .
O5 C24 C25 C26 1.0(14) .
O5 C24 C21 C22 -156.6(8) .
O5 C24 C21 C20 21.0(12) .
O3 C15 C16 C17 -9.6(15) .
O1 C6 C3 C4 -146.2(8) .
O1 C6 C3 C2 31.0(11) .
O1 C6 C7 C8 4.5(15) .
O2 C8 C7 C6 1.3(16) .
O6 C26 C25 C24 -3.4(14) .
N3 C19 C20 C21 0.6(14) .
N2 C10 C11 C12 -1.0(15) .
C13 C12 C15 O3 -160.0(10) .
C13 C12 C15 C16 22.5(14) .
C13 C12 C11 C10 -0.6(14) .
C12 C13 C14 N2 -1.6(19) .
C12 C15 C16 C17 167.7(9) .
C14 N2 C10 C11 1.4(15) .
C14 C13 C12 C15 -175.3(10) .
C14 C13 C12 C11 1.9(16) .
C15 C12 C11 C10 176.6(9) .
C15 C16 C17 O4 1.5(16) .
C15 C16 C17 C18 -176.9(9) .
C10 N2 C14 C13 0.0(17) .
C5 N1 C1 C2 -0.6(16) .
C5 C4 C3 C6 177.5(8) .
C5 C4 C3 C2 0.3(12) .
C3 C4 C5 N1 1.8(13) .
C3 C6 C7 C8 -175.4(8) .
C3 C2 C1 N1 2.6(17) .
C7 C6 C3 C4 33.7(12) .
C7 C6 C3 C2 -149.1(9) .
C9 C8 C7 C6 -179.6(11) .
C23 N3 C19 C20 -2.0(13) .
C23 C22 C21 C24 172.2(9) .
C23 C22 C21 C20 -5.5(14) .
C1 N1 C5 C4 -1.6(14) .
C1 C2 C3 C4 -2.3(14) .
C1 C2 C3 C6 -179.6(9) .
C25 C24 C21 C22 26.0(13) .
C25 C24 C21 C20 -156.4(9) .
C19 N3 C23 C22 -0.6(15) .
C19 C20 C21 C22 3.2(14) .
C19 C20 C21 C24 -174.6(8) .
C11 C12 C15 O3 22.9(12) .
C11 C12 C15 C16 -154.6(9) .
C21 C22 C23 N3 4.4(16) .
C21 C24 C25 C26 178.1(8) .
C27 C26 C25 C24 176.3(8) .
